data_8104031
loop_
_publ_author_name
'Jacobsen, H.'
'Meyer, G.'

_publ_section_title
;
 Crystal structure of disodium europium(II) cyclohexasilicate, Na6 Eu2
 (Si6 O18)
;
_journal_name_full 'Zeitschrift fuer Kristallographie (149,1979-)'
_journal_page_first 363
_journal_page_last 363
_journal_volume 210
_journal_year 1995
_chemical_formula_sum 'Eu3 Na6 O18 Si6'
_chemical_name_systematic 'Na6 Eu3 (Si6 O18)'
_space_group_IT_number 166
_symmetry_space_group_name_Hall '-R 3 2"'
_symmetry_space_group_name_H-M 'R -3 m :H'
_cell_angle_alpha 90
_cell_angle_beta 90
_cell_angle_gamma 120
_cell_formula_units_Z 3
_cell_length_a 10.6816
_cell_length_b 10.6816
_cell_length_c 13.487
_cell_volume 1332.658
_citation_journal_id_ASTM ZEKRDZ
_cod_data_source_file Jacobsen_ZEKRDZ_1995_1631.cif
_cod_data_source_block Eu3Na6O18Si6
_cod_database_code 8104031

loop_
_symmetry_equiv_pos_as_xyz
x,y,z
-y,x-y,z
-x+y,-x,z
y,x,-z
-x,-x+y,-z
x-y,-y,-z
-x,-y,-z
y,-x+y,-z
x-y,x,-z
-y,-x,z
x,x-y,z
-x+y,y,z
x+2/3,y+1/3,z+1/3
-y+2/3,x-y+1/3,z+1/3
-x+y+2/3,-x+1/3,z+1/3
y+2/3,x+1/3,-z+1/3
-x+2/3,-x+y+1/3,-z+1/3
x-y+2/3,-y+1/3,-z+1/3
-x+2/3,-y+1/3,-z+1/3
y+2/3,-x+y+1/3,-z+1/3
x-y+2/3,x+1/3,-z+1/3
-y+2/3,-x+1/3,z+1/3
x+2/3,x-y+1/3,z+1/3
-x+y+2/3,y+1/3,z+1/3
x+1/3,y+2/3,z+2/3
-y+1/3,x-y+2/3,z+2/3
-x+y+1/3,-x+2/3,z+2/3
y+1/3,x+2/3,-z+2/3
-x+1/3,-x+y+2/3,-z+2/3
x-y+1/3,-y+2/3,-z+2/3
-x+1/3,-y+2/3,-z+2/3
y+1/3,-x+y+2/3,-z+2/3
x-y+1/3,x+2/3,-z+2/3
-y+1/3,-x+2/3,z+2/3
x+1/3,x-y+2/3,z+2/3
-x+y+1/3,y+2/3,z+2/3

loop_
_atom_site_label
_atom_site_type_symbol
_atom_site_fract_x
_atom_site_fract_y
_atom_site_fract_z
_atom_site_occupancy
_atom_site_U_iso_or_equiv
Eu1 Eu+2 0 0 0.2612 0.04 0.0
Na3 Na+1 0.5 0 0.5 0.36 0.0
Eu3 Eu+2 0 0 0 1 0.0
Eu2 Eu+2 0.5 0 0.5 0.639 0.0
Na2 Na+1 0.5 0 0 1 0.0
Si1 Si+4 0.14855 -0.14855 0.56143 1 0.0
Na1 Na+1 0 0 0.2612 0.959 0.0
O3 O-2 0.4323 -0.4323 0.7846 1 0.0
O1 O-2 -0.2414 0 0.5 1 0.0
O2 O-2 0.1171 -0.1171 0.6688 1 0.0
